data_4325715
loop_
_publ_author_name
'Arnau Arbuse'
'Sukanta Mandal'
'Somnath Maji'
'Ma Angeles Mart\'inez'
'Xavier Fontrodona'
'Diana Utz'
'Frank W. Heinemann'
'Sandra Kisslinger'
'Siegfried Schindler'
'Xavier Sala'
'Antoni Llobet'

_publ_section_title
;
 Ligand Influence over the Formation of Dinuclear [2+2] versus Trinuclear
 [3+3] CuI Schiff Base Macrocyclic Complexes
;
_journal_name_full 'Inorganic Chemistry'
_journal_page_first 6878
_journal_page_last 6889
_journal_paper_doi 10.1021/ic102185y
_journal_volume 50
_journal_year 2011
_chemical_formula_moiety 'C42 H48 Cu2 N8 O2, 2(C F3 O3 S), C2 H3 N'
_chemical_formula_sum 'C46 H51 Cu2 F6 N9 O8 S2'
_chemical_formula_weight 1163.16
_chemical_name_systematic
; 
 ? 
;
_space_group_IT_number 14
_symmetry_cell_setting monoclinic
_symmetry_space_group_name_Hall '-P 2yn'
_symmetry_space_group_name_H-M 'P 1 21/n 1'
_atom_sites_solution_hydrogens geom
_atom_sites_solution_primary direct
_atom_sites_solution_secondary difmap
_audit_creation_method SHELXL-97
_cell_angle_alpha 90.00
_cell_angle_beta 99.371(3)
_cell_angle_gamma 90.00
_cell_formula_units_Z 4
_cell_length_a 15.203(3)
_cell_length_b 18.211(3)
_cell_length_c 19.084(3)
_cell_measurement_temperature 100(2)
_cell_volume 5213.1(16)
_computing_cell_refinement 'BRUKER SMART'
_computing_data_collection 'BRUKER SMART'
_computing_data_reduction SAINT+"
_computing_structure_refinement 'SHELXL-97 (Sheldrick, 1997)'
_computing_structure_solution 'SHELXS-97 (Sheldrick, 1990)'
_diffrn_ambient_temperature 100(2)
_diffrn_measured_fraction_theta_full 0.993
_diffrn_measured_fraction_theta_max 0.993
_diffrn_measurement_device_type 'ccd area detector'
_diffrn_measurement_method 'phi and omega scans'
_diffrn_radiation_monochromator graphite
_diffrn_radiation_source 'fine-focus sealed tube'
_diffrn_radiation_type MoK\a
_diffrn_radiation_wavelength 0.71073
_diffrn_reflns_av_R_equivalents 0.0461
_diffrn_reflns_av_sigmaI/netI 0.0374
_diffrn_reflns_limit_h_max 20
_diffrn_reflns_limit_h_min -19
_diffrn_reflns_limit_k_max 24
_diffrn_reflns_limit_k_min -24
_diffrn_reflns_limit_l_max 25
_diffrn_reflns_limit_l_min -25
_diffrn_reflns_number 79370
_diffrn_reflns_theta_full 28.34
_diffrn_reflns_theta_max 28.34
_diffrn_reflns_theta_min 1.95
_exptl_absorpt_coefficient_mu 0.977
_exptl_absorpt_correction_type none
_exptl_crystal_colour yellow
_exptl_crystal_density_diffrn 1.482
_exptl_crystal_description plate
_exptl_crystal_F_000 2392
_exptl_crystal_size_max 0.6
_exptl_crystal_size_mid 0.2
_exptl_crystal_size_min 0.08
_refine_diff_density_max 1.080
_refine_diff_density_min -0.657
_refine_diff_density_rms 0.074
_refine_ls_extinction_method none
_refine_ls_goodness_of_fit_ref 1.041
_refine_ls_hydrogen_treatment mixed
_refine_ls_matrix_type full
_refine_ls_number_parameters 733
_refine_ls_number_reflns 12917
_refine_ls_number_restraints 6
_refine_ls_restrained_S_all 1.041
_refine_ls_R_factor_all 0.0617
_refine_ls_R_factor_gt 0.0399
_refine_ls_shift/su_max 0.002
_refine_ls_shift/su_mean 0.000
_refine_ls_structure_factor_coef Fsqd
_refine_ls_weighting_details 'calc w=1/[\s^2^(Fo^2^)+(0.0463P)^2^+4.5101P] where P=(Fo^2^+2Fc^2^)/3'
_refine_ls_weighting_scheme calc
_refine_ls_wR_factor_gt 0.0948
_refine_ls_wR_factor_ref 0.1042
_reflns_number_gt 9650
_reflns_number_total 12917
_reflns_threshold_expression >2sigma(I)
_cod_data_source_file ic102185y_si_002_2.cif
_cod_data_source_block 2(CF3SO3)2
_cod_original_cell_volume 5213.3(16)
_cod_database_code 4325715

loop_
_symmetry_equiv_pos_as_xyz
'x, y, z'
'-x+1/2, y+1/2, -z+1/2'
'-x, -y, -z'
'x-1/2, -y-1/2, z-1/2'

loop_
_atom_site_label
_atom_site_type_symbol
_atom_site_fract_x
_atom_site_fract_y
_atom_site_fract_z
_atom_site_U_iso_or_equiv
_atom_site_adp_type
_atom_site_occupancy
_atom_site_symmetry_multiplicity
_atom_site_calc_flag
_atom_site_refinement_flags
_atom_site_disorder_assembly
_atom_site_disorder_group
Cu1 Cu 0.552178(18) 0.432718(14) 0.136283(13) 0.02040(7) Uani 1 1 d . . .
N1 N 0.60323(13) 0.35163(10) 0.20667(9) 0.0225(4) Uani 1 1 d . . .
O1 O 0.13768(15) 0.43356(11) 0.68877(12) 0.0422(5) Uani 1 1 d . . .
H1B H 0.136(3) 0.431(2) 0.724(2) 0.065(13) Uiso 1 1 d . . .
C1 C 0.59583(16) 0.33602(13) 0.27088(12) 0.0251(5) Uani 1 1 d . . .
H1A H 0.6156 0.2902 0.2882 0.030 Uiso 1 1 calc R . .
O2 O 0.57109(11) 0.33215(10) -0.12778(9) 0.0249(4) Uani 1 1 d . . .
H2C H 0.558(2) 0.3165(18) -0.1650(18) 0.047(10) Uiso 1 1 d . . .
Cu2 Cu 0.260810(18) 0.469507(14) 0.444535(14) 0.02006(7) Uani 1 1 d . . .
N2 N 0.60550(12) 0.36548(10) 0.05654(9) 0.0206(4) Uani 1 1 d . . .
C2 C 0.64343(18) 0.29321(13) 0.16795(12) 0.0293(5) Uani 1 1 d . . .
H2A H 0.5997 0.2550 0.1539 0.035 Uiso 1 1 calc R . .
H2B H 0.6934 0.2714 0.1991 0.035 Uiso 1 1 calc R . .
N3 N 0.43236(12) 0.40353(10) 0.08095(9) 0.0211(4) Uani 1 1 d . . .
C3 C 0.67537(16) 0.32404(13) 0.10224(12) 0.0259(5) Uani 1 1 d . . .
H3A H 0.7261 0.3560 0.1170 0.031 Uiso 1 1 calc R . .
H3B H 0.6951 0.2839 0.0752 0.031 Uiso 1 1 calc R . .
N4 N 0.17633(12) 0.42468(10) 0.36110(10) 0.0221(4) Uani 1 1 d . . .
C4 C 0.52758(16) 0.32048(12) 0.02613(12) 0.0244(5) Uani 1 1 d . . .
H4A H 0.5200 0.2807 0.0584 0.029 Uiso 1 1 calc R . .
H4B H 0.5375 0.2993 -0.0185 0.029 Uiso 1 1 calc R . .
N5 N 0.17333(12) 0.41271(10) 0.51029(10) 0.0210(4) Uani 1 1 d . . .
C5 C 0.44416(16) 0.36744(14) 0.01394(11) 0.0261(5) Uani 1 1 d . . .
H5A H 0.4492 0.4043 -0.0219 0.031 Uiso 1 1 calc R . .
H5B H 0.3927 0.3370 -0.0030 0.031 Uiso 1 1 calc R . .
C6 C 0.35521(15) 0.40224(13) 0.09818(11) 0.0233(5) Uani 1 1 d . . .
H6A H 0.3102 0.3765 0.0695 0.028 Uiso 1 1 calc R . .
N6 N 0.35141(12) 0.39105(10) 0.48529(9) 0.0215(4) Uani 1 1 d . . .
C7 C 0.33388(14) 0.43976(12) 0.16159(11) 0.0209(4) Uani 1 1 d . . .
N7 N 0.28728(13) 0.57184(11) 0.45748(10) 0.0241(4) Uani 1 1 d . . .
N8 N 0.60091(13) 0.52917(10) 0.15531(10) 0.0230(4) Uani 1 1 d . . .
C8 C 0.26907(15) 0.41127(13) 0.19745(11) 0.0237(5) Uani 1 1 d . . .
H8A H 0.2376 0.3695 0.1801 0.028 Uiso 1 1 calc R . .
C9 C 0.25085(15) 0.44476(13) 0.25930(11) 0.0223(4) Uani 1 1 d . . .
C10 C 0.29434(15) 0.51008(12) 0.28223(11) 0.0229(5) Uani 1 1 d . . .
H10A H 0.2820 0.5332 0.3230 0.028 Uiso 1 1 calc R . .
C11 C 0.35587(15) 0.54057(12) 0.24449(11) 0.0233(5) Uani 1 1 d . . .
H11A H 0.3832 0.5849 0.2590 0.028 Uiso 1 1 calc R . .
C12 C 0.37665(15) 0.50485(12) 0.18510(12) 0.0220(4) Uani 1 1 d . . .
H12A H 0.4195 0.5246 0.1608 0.026 Uiso 1 1 calc R . .
C13 C 0.18377(16) 0.41146(13) 0.29643(12) 0.0251(5) Uani 1 1 d . . .
H13A H 0.1438 0.3784 0.2713 0.030 Uiso 1 1 calc R . .
C14 C 0.10044(16) 0.38967(14) 0.38721(12) 0.0269(5) Uani 1 1 d . . .
H14A H 0.0752 0.3517 0.3543 0.032 Uiso 1 1 calc R . .
H14B H 0.0545 0.4259 0.3904 0.032 Uiso 1 1 calc R . .
C15 C 0.13173(16) 0.35638(12) 0.45973(12) 0.0255(5) Uani 1 1 d . . .
H15A H 0.0814 0.3347 0.4774 0.031 Uiso 1 1 calc R . .
H15B H 0.1746 0.3178 0.4557 0.031 Uiso 1 1 calc R . .
C16 C 0.24063(15) 0.38208(13) 0.56733(12) 0.0243(5) Uani 1 1 d . . .
H16A H 0.2121 0.3467 0.5943 0.029 Uiso 1 1 calc R . .
H16B H 0.2642 0.4213 0.5993 0.029 Uiso 1 1 calc R . .
C17 C 0.31681(16) 0.34506(13) 0.53919(12) 0.0258(5) Uani 1 1 d . . .
H17A H 0.3647 0.3353 0.5783 0.031 Uiso 1 1 calc R . .
H17B H 0.2966 0.2984 0.5180 0.031 Uiso 1 1 calc R . .
C18 C 0.41973(15) 0.36458(12) 0.46353(11) 0.0219(4) Uani 1 1 d . . .
H18A H 0.4402 0.3191 0.4815 0.026 Uiso 1 1 calc R . .
C19 C 0.46891(14) 0.39982(12) 0.41248(11) 0.0204(4) Uani 1 1 d . . .
C20 C 0.51157(15) 0.35514(13) 0.36897(11) 0.0217(4) Uani 1 1 d . . .
H20A H 0.5089 0.3044 0.3734 0.026 Uiso 1 1 calc R . .
C21 C 0.55818(15) 0.38570(13) 0.31897(11) 0.0225(5) Uani 1 1 d . . .
C22 C 0.56857(16) 0.46174(13) 0.31692(11) 0.0242(5) Uani 1 1 d . . .
H22A H 0.6018 0.4826 0.2852 0.029 Uiso 1 1 calc R . .
C23 C 0.52934(16) 0.50618(13) 0.36206(11) 0.0242(5) Uani 1 1 d . . .
H23A H 0.5375 0.5568 0.3612 0.029 Uiso 1 1 calc R . .
C24 C 0.47807(15) 0.47597(12) 0.40850(11) 0.0224(5) Uani 1 1 d . . .
H24A H 0.4498 0.5064 0.4370 0.027 Uiso 1 1 calc R . .
C25 C 0.10085(16) 0.44980(13) 0.54041(13) 0.0260(5) Uani 1 1 d . . .
H25A H 0.0715 0.4135 0.5658 0.031 Uiso 1 1 calc R . .
H25B H 0.0572 0.4677 0.5014 0.031 Uiso 1 1 calc R . .
C26 C 0.12880(15) 0.51292(12) 0.58984(12) 0.0228(5) Uani 1 1 d . . .
C27 C 0.14392(17) 0.50296(14) 0.66402(13) 0.0292(5) Uani 1 1 d . . .
C28 C 0.1644(2) 0.56296(16) 0.70884(13) 0.0399(7) Uani 1 1 d . . .
H28A H 0.1750 0.5562 0.7578 0.048 Uiso 1 1 calc R . .
C29 C 0.1690(2) 0.63211(16) 0.68105(15) 0.0425(7) Uani 1 1 d . . .
H29A H 0.1824 0.6719 0.7114 0.051 Uiso 1 1 calc R . .
C30 C 0.15392(19) 0.64321(14) 0.60841(15) 0.0365(6) Uani 1 1 d . . .
H30A H 0.1572 0.6902 0.5898 0.044 Uiso 1 1 calc R . .
C31 C 0.13397(16) 0.58367(13) 0.56367(12) 0.0267(5) Uani 1 1 d . . .
H31A H 0.1237 0.5912 0.5148 0.032 Uiso 1 1 calc R . .
C32 C 0.64295(15) 0.40748(12) 0.00135(11) 0.0222(4) Uani 1 1 d . . .
H32A H 0.6794 0.4468 0.0248 0.027 Uiso 1 1 calc R . .
H32B H 0.5938 0.4300 -0.0300 0.027 Uiso 1 1 calc R . .
C33 C 0.69867(15) 0.36491(12) -0.04398(11) 0.0215(4) Uani 1 1 d . . .
C34 C 0.71559(16) 0.29239(13) -0.14794(12) 0.0258(5) Uani 1 1 d . . .
H34A H 0.6900 0.2684 -0.1893 0.031 Uiso 1 1 calc R . .
C35 C 0.66175(15) 0.32906(12) -0.10704(11) 0.0217(4) Uani 1 1 d . . .
C36 C 0.80702(17) 0.29147(14) -0.12742(13) 0.0313(5) Uani 1 1 d . . .
H36A H 0.8427 0.2667 -0.1548 0.038 Uiso 1 1 calc R . .
C37 C 0.84563(17) 0.32739(15) -0.06605(13) 0.0329(6) Uani 1 1 d . . .
H37A H 0.9072 0.3274 -0.0523 0.040 Uiso 1 1 calc R . .
C38 C 0.79127(16) 0.36340(14) -0.02534(12) 0.0279(5) Uani 1 1 d . . .
H38A H 0.8175 0.3874 0.0158 0.033 Uiso 1 1 calc R . .
C39 C 0.29951(16) 0.63303(13) 0.46584(12) 0.0261(5) Uani 1 1 d . . .
C40 C 0.3123(2) 0.71163(14) 0.47674(16) 0.0404(7) Uani 1 1 d . . .
H40A H 0.3546 0.7292 0.4484 0.057 Uiso 1 1 calc R . .
H40B H 0.3342 0.7211 0.5260 0.057 Uiso 1 1 calc R . .
H40C H 0.2565 0.7365 0.4630 0.057 Uiso 1 1 calc R . .
C42 C 0.62750(16) 0.58487(13) 0.17615(12) 0.0251(5) Uani 1 1 d . . .
C43 C 0.6605(2) 0.65554(15) 0.20533(18) 0.0432(7) Uani 1 1 d . . .
H43A H 0.6163 0.6781 0.2290 0.065 Uiso 1 1 calc R . .
H43B H 0.6726 0.6868 0.1676 0.065 Uiso 1 1 calc R . .
H43C H 0.7142 0.6482 0.2387 0.065 Uiso 1 1 calc R . .
S1N S 0.04169(4) 0.24016(3) 0.17429(3) 0.02818(13) Uani 1 1 d . . .
C1N C -0.03117(19) 0.31792(15) 0.15114(15) 0.0391(6) Uani 1 1 d . . .
F1N F -0.02108(15) 0.34606(14) 0.09046(13) 0.0895(8) Uani 1 1 d . . .
O1N O 0.01433(14) 0.21442(19) 0.23751(13) 0.0873(11) Uani 1 1 d . . .
O2N O 0.12972(11) 0.26920(9) 0.18259(8) 0.0282(4) Uani 1 1 d . . .
F2N F -0.01409(14) 0.36982(13) 0.19975(16) 0.1040(11) Uani 1 1 d . . .
F3N F -0.11696(10) 0.29971(11) 0.14785(9) 0.0515(5) Uani 1 1 d . . .
O3N O 0.01896(15) 0.19178(12) 0.11422(15) 0.0656(7) Uani 1 1 d . . .
C1O C -0.0831(2) 0.3462(2) 0.6623(2) 0.0595(10) Uani 1 1 d . . .
N1O N -0.0868(2) 0.3127(2) 0.6118(2) 0.0792(10) Uani 1 1 d . . .
C2O C -0.0779(3) 0.3910(2) 0.7267(2) 0.0705(11) Uani 1 1 d . . .
H2O1 H -0.0324 0.3718 0.7629 0.106 Uiso 1 1 calc R . .
H2O2 H -0.1343 0.3899 0.7432 0.106 Uiso 1 1 calc R . .
H2O3 H -0.0636 0.4408 0.7162 0.106 Uiso 1 1 calc R . .
S1M S 0.85689(5) 0.62692(4) 0.11439(3) 0.03813(16) Uani 1 1 d . . .
O1M O 0.9227(3) 0.6758(2) 0.1388(2) 0.0714(13) Uani 0.754(4) 1 d P A 1
O2M O 0.8415(2) 0.56793(18) 0.16504(14) 0.0473(8) Uani 0.754(4) 1 d P A 1
O3M O 0.7723(4) 0.6471(3) 0.0724(3) 0.0593(17) Uani 0.754(4) 1 d P A 1
F1M F 0.9637(4) 0.5401(2) 0.0646(4) 0.108(2) Uani 0.754(4) 1 d P A 1
C1M C 0.8922(4) 0.5774(3) 0.0452(3) 0.0597(15) Uani 0.754(4) 1 d P A 1
F2M F 0.9065(3) 0.62253(17) -0.00625(16) 0.0925(13) Uani 0.754(4) 1 d P A 1
F3M F 0.8299(4) 0.5296(2) 0.01443(18) 0.1173(18) Uani 0.754(4) 1 d P A 1
O1P O 0.9336(6) 0.6817(5) 0.0975(6) 0.045(2) Uani 0.246(4) 1 d P A 2
O2P O 0.8668(6) 0.6243(6) 0.1880(4) 0.046(2) Uani 0.246(4) 1 d P A 2
O3P O 0.7832(12) 0.6725(9) 0.0936(9) 0.049(5) Uani 0.246(4) 1 d P A 2
C1P C 0.9109(13) 0.5422(8) 0.0856(8) 0.054(4) Uani 0.246(4) 1 d P A 2
F1P F 0.8510(7) 0.4913(4) 0.1042(5) 0.073(3) Uani 0.246(4) 1 d P A 2
F2P F 0.9910(7) 0.5334(6) 0.1204(8) 0.082(4) Uani 0.246(4) 1 d P A 2
F3P F 0.9019(10) 0.5385(8) 0.0210(7) 0.078(3) Uani 0.246(4) 1 d PU A 2

loop_
_atom_site_aniso_label
_atom_site_aniso_U_11
_atom_site_aniso_U_22
_atom_site_aniso_U_33
_atom_site_aniso_U_23
_atom_site_aniso_U_13
_atom_site_aniso_U_12
Cu1 0.02372(14) 0.01832(13) 0.01851(13) -0.00138(10) 0.00152(10) 0.00124(11)
N1 0.0263(10) 0.0219(9) 0.0195(9) 0.0014(7) 0.0045(7) 0.0039(8)
O1 0.0617(14) 0.0337(11) 0.0361(11) 0.0129(9) 0.0226(10) 0.0127(9)
C1 0.0278(12) 0.0260(11) 0.0223(10) 0.0047(9) 0.0066(9) 0.0056(9)
O2 0.0230(9) 0.0318(9) 0.0200(8) -0.0032(7) 0.0037(6) 0.0012(7)
Cu2 0.02202(14) 0.01645(13) 0.02128(13) 0.00058(10) 0.00226(10) -0.00052(10)
N2 0.0252(10) 0.0191(9) 0.0180(8) 0.0021(7) 0.0048(7) 0.0015(7)
C2 0.0424(15) 0.0255(12) 0.0216(11) 0.0041(9) 0.0096(10) 0.0124(11)
N3 0.0251(10) 0.0211(9) 0.0167(8) -0.0005(7) 0.0026(7) 0.0007(8)
C3 0.0309(13) 0.0274(12) 0.0200(10) 0.0031(9) 0.0061(9) 0.0088(10)
N4 0.0213(10) 0.0219(9) 0.0233(9) -0.0002(8) 0.0037(7) -0.0019(7)
C4 0.0330(13) 0.0210(11) 0.0211(10) -0.0021(9) 0.0100(9) -0.0031(9)
N5 0.0214(9) 0.0192(9) 0.0231(9) -0.0025(7) 0.0053(7) 0.0014(7)
C5 0.0293(13) 0.0311(12) 0.0182(10) -0.0052(9) 0.0044(9) -0.0049(10)
C6 0.0239(12) 0.0245(11) 0.0205(10) -0.0019(9) 0.0006(9) -0.0046(9)
N6 0.0234(10) 0.0207(9) 0.0208(9) 0.0018(7) 0.0047(7) 0.0015(7)
C7 0.0192(11) 0.0237(11) 0.0189(10) 0.0003(9) 0.0005(8) 0.0014(9)
N7 0.0269(10) 0.0221(10) 0.0233(9) -0.0023(8) 0.0043(8) -0.0003(8)
N8 0.0254(10) 0.0227(10) 0.0208(9) 0.0026(8) 0.0038(7) 0.0018(8)
C8 0.0231(11) 0.0253(11) 0.0216(10) -0.0035(9) 0.0007(9) -0.0045(9)
C9 0.0209(11) 0.0257(11) 0.0194(10) 0.0003(9) 0.0006(8) -0.0011(9)
C10 0.0267(12) 0.0231(11) 0.0182(10) -0.0019(9) 0.0012(9) 0.0006(9)
C11 0.0281(12) 0.0189(10) 0.0216(10) 0.0014(9) 0.0003(9) -0.0024(9)
C12 0.0210(11) 0.0227(11) 0.0220(10) 0.0035(9) 0.0019(8) 0.0003(9)
C13 0.0249(12) 0.0241(11) 0.0260(11) -0.0052(9) 0.0033(9) -0.0057(9)
C14 0.0248(12) 0.0300(12) 0.0266(11) -0.0065(10) 0.0064(9) -0.0092(10)
C15 0.0289(12) 0.0199(11) 0.0294(12) -0.0042(9) 0.0095(10) -0.0054(9)
C16 0.0270(12) 0.0233(11) 0.0239(11) 0.0044(9) 0.0085(9) 0.0044(9)
C17 0.0277(12) 0.0237(11) 0.0280(11) 0.0082(9) 0.0104(9) 0.0056(9)
C18 0.0238(11) 0.0226(11) 0.0188(10) 0.0019(9) 0.0022(8) 0.0032(9)
C19 0.0187(11) 0.0247(11) 0.0166(9) 0.0017(9) -0.0009(8) 0.0036(9)
C20 0.0227(11) 0.0230(11) 0.0189(10) 0.0037(9) 0.0018(8) 0.0036(9)
C21 0.0228(11) 0.0267(11) 0.0170(10) 0.0024(9) 0.0007(8) 0.0044(9)
C22 0.0266(12) 0.0284(12) 0.0174(10) 0.0024(9) 0.0030(9) -0.0016(9)
C23 0.0295(12) 0.0206(11) 0.0210(10) -0.0007(9) -0.0004(9) -0.0022(9)
C24 0.0238(11) 0.0252(11) 0.0170(9) -0.0029(9) -0.0002(8) 0.0040(9)
C25 0.0222(12) 0.0273(12) 0.0296(12) -0.0049(10) 0.0081(9) 0.0016(9)
C26 0.0226(11) 0.0235(11) 0.0231(10) -0.0015(9) 0.0066(9) 0.0053(9)
C27 0.0336(13) 0.0293(12) 0.0268(12) 0.0043(10) 0.0113(10) 0.0070(10)
C28 0.0526(18) 0.0463(16) 0.0210(11) -0.0041(12) 0.0070(11) 0.0111(14)
C29 0.0590(19) 0.0336(14) 0.0356(14) -0.0154(12) 0.0095(13) -0.0003(13)
C30 0.0490(17) 0.0234(12) 0.0400(14) -0.0001(11) 0.0158(12) -0.0002(11)
C31 0.0309(13) 0.0263(12) 0.0245(11) 0.0017(9) 0.0092(9) 0.0047(10)
C32 0.0260(12) 0.0198(10) 0.0206(10) 0.0007(9) 0.0030(9) -0.0005(9)
C33 0.0268(12) 0.0190(10) 0.0196(10) 0.0045(8) 0.0068(9) 0.0009(9)
C34 0.0328(13) 0.0251(12) 0.0204(10) 0.0027(9) 0.0068(9) 0.0038(10)
C35 0.0247(11) 0.0197(10) 0.0211(10) 0.0051(9) 0.0050(8) 0.0009(9)
C36 0.0321(14) 0.0367(14) 0.0280(12) 0.0054(11) 0.0139(10) 0.0114(11)
C37 0.0237(13) 0.0435(15) 0.0319(12) 0.0058(11) 0.0054(10) 0.0054(11)
C38 0.0288(13) 0.0318(13) 0.0226(11) 0.0031(10) 0.0031(9) -0.0012(10)
C39 0.0299(13) 0.0249(12) 0.0248(11) -0.0024(10) 0.0078(9) -0.0008(10)
C40 0.0554(18) 0.0221(12) 0.0452(16) -0.0074(12) 0.0124(13) -0.0073(12)
C42 0.0250(12) 0.0249(12) 0.0264(11) -0.0008(10) 0.0075(9) 0.0004(9)
C43 0.0389(16) 0.0282(13) 0.066(2) -0.0183(14) 0.0207(14) -0.0083(12)
S1N 0.0216(3) 0.0286(3) 0.0326(3) 0.0090(2) -0.0008(2) -0.0036(2)
C1N 0.0376(15) 0.0347(14) 0.0398(14) -0.0056(12) -0.0091(12) 0.0040(12)
F1N 0.0717(15) 0.1021(19) 0.0877(16) 0.0689(15) -0.0076(12) 0.0091(13)
O1N 0.0267(11) 0.169(3) 0.0665(16) 0.0799(19) 0.0082(10) 0.0054(14)
O2N 0.0251(9) 0.0336(9) 0.0256(8) 0.0006(7) 0.0031(7) -0.0055(7)
F2N 0.0554(13) 0.0777(16) 0.161(3) -0.0842(17) -0.0355(14) 0.0272(12)
F3N 0.0273(9) 0.0683(12) 0.0528(10) -0.0109(9) -0.0117(7) 0.0123(8)
O3N 0.0398(12) 0.0454(13) 0.103(2) -0.0374(13) -0.0135(12) -0.0027(10)
C1O 0.050(2) 0.071(2) 0.060(2) 0.0162(19) 0.0149(17) 0.0295(18)
N1O 0.072(2) 0.092(3) 0.075(2) -0.002(2) 0.0156(18) 0.035(2)
C2O 0.063(2) 0.090(3) 0.061(2) 0.008(2) 0.0184(19) 0.026(2)
S1M 0.0498(4) 0.0382(4) 0.0273(3) 0.0051(3) 0.0090(3) 0.0166(3)
O1M 0.118(3) 0.0338(17) 0.052(2) -0.0140(19) -0.017(2) -0.0159(19)
O2M 0.0594(19) 0.0523(19) 0.0335(14) 0.0208(14) 0.0174(13) 0.0141(15)
O3M 0.044(2) 0.084(5) 0.046(3) 0.031(2) -0.005(2) -0.007(3)
F1M 0.126(5) 0.078(3) 0.143(5) 0.020(3) 0.092(5) 0.058(3)
C1M 0.103(4) 0.031(2) 0.054(3) -0.007(2) 0.040(3) -0.011(3)
F2M 0.166(3) 0.0646(19) 0.0674(19) 0.0089(15) 0.080(2) -0.005(2)
F3M 0.204(5) 0.076(2) 0.064(2) -0.0229(18) -0.002(3) -0.064(3)
O1P 0.033(5) 0.033(5) 0.065(7) -0.011(5) -0.002(5) -0.008(3)
O2P 0.053(5) 0.058(6) 0.025(4) 0.003(4) 0.003(3) 0.007(4)
O3P 0.054(10) 0.049(9) 0.054(10) 0.030(6) 0.033(8) 0.035(7)
C1P 0.075(12) 0.029(7) 0.049(8) -0.003(7) -0.020(8) -0.003(7)
F1P 0.105(7) 0.028(4) 0.079(6) -0.005(4) -0.001(5) -0.022(4)
F2P 0.052(6) 0.069(7) 0.116(9) -0.026(7) -0.007(6) 0.037(5)
F3P 0.078(3) 0.078(3) 0.077(3) -0.0017(10) 0.0131(11) 0.0004(10)

loop_
_atom_type_symbol
_atom_type_description
_atom_type_scat_dispersion_real
_atom_type_scat_dispersion_imag
_atom_type_scat_source
C C 0.0033 0.0016 'International Tables Vol C Tables 4.2.6.8 and 6.1.1.4'
H H 0.0000 0.0000 'International Tables Vol C Tables 4.2.6.8 and 6.1.1.4'
N N 0.0061 0.0033 'International Tables Vol C Tables 4.2.6.8 and 6.1.1.4'
O O 0.0106 0.0060 'International Tables Vol C Tables 4.2.6.8 and 6.1.1.4'
S S 0.1246 0.1234 'International Tables Vol C Tables 4.2.6.8 and 6.1.1.4'
Cu Cu 0.3201 1.2651 'International Tables Vol C Tables 4.2.6.8 and 6.1.1.4'
F F 0.0171 0.0103 'International Tables Vol C Tables 4.2.6.8 and 6.1.1.4'

loop_
_geom_angle_atom_site_label_1
_geom_angle_atom_site_label_2
_geom_angle_atom_site_label_3
_geom_angle
N8 Cu1 N3 128.82(8)
N8 Cu1 N1 116.10(8)
N3 Cu1 N1 111.32(8)
N8 Cu1 N2 117.68(8)
N3 Cu1 N2 83.96(7)
N1 Cu1 N2 84.85(7)
C1 N1 C2 115.15(19)
C1 N1 Cu1 134.45(16)
C2 N1 Cu1 109.35(13)
N1 C1 C21 124.4(2)
N7 Cu2 N4 125.53(8)
N7 Cu2 N6 121.06(8)
N4 Cu2 N6 108.38(7)
N7 Cu2 N5 120.79(7)
N4 Cu2 N5 84.05(7)
N6 Cu2 N5 83.59(7)
C3 N2 C4 113.82(18)
C3 N2 C32 111.18(17)
C4 N2 C32 112.43(17)
C3 N2 Cu1 100.77(13)
C4 N2 Cu1 102.55(13)
C32 N2 Cu1 115.38(13)
N1 C2 C3 110.99(19)
C6 N3 C5 117.69(19)
C6 N3 Cu1 131.42(15)
C5 N3 Cu1 110.10(14)
N2 C3 C2 112.43(19)
C13 N4 C14 116.19(19)
C13 N4 Cu2 133.04(16)
C14 N4 Cu2 109.64(13)
N2 C4 C5 110.14(18)
C16 N5 C15 112.98(18)
C16 N5 C25 110.81(17)
C15 N5 C25 107.61(18)
C16 N5 Cu2 100.67(13)
C15 N5 Cu2 100.71(13)
C25 N5 Cu2 123.76(14)
N3 C5 C4 109.59(18)
N3 C6 C7 122.8(2)
C18 N6 C17 114.28(18)
C18 N6 Cu2 132.34(15)
C17 N6 Cu2 111.33(14)
C8 C7 C12 119.4(2)
C8 C7 C6 120.1(2)
C12 C7 C6 120.5(2)
C39 N7 Cu2 177.1(2)
C42 N8 Cu1 170.27(19)
C7 C8 C9 120.5(2)
C8 C9 C10 119.2(2)
C8 C9 C13 118.5(2)
C10 C9 C13 122.2(2)
C11 C10 C9 120.2(2)
C10 C11 C12 120.0(2)
C11 C12 C7 120.4(2)
N4 C13 C9 124.5(2)
N4 C14 C15 109.59(19)
N5 C15 C14 110.85(18)
N5 C16 C17 112.68(18)
N6 C17 C16 111.85(18)
N6 C18 C19 125.5(2)
C20 C19 C24 119.1(2)
C20 C19 C18 118.4(2)
C24 C19 C18 122.4(2)
C21 C20 C19 120.8(2)
C20 C21 C22 119.2(2)
C20 C21 C1 118.4(2)
C22 C21 C1 122.4(2)
C23 C22 C21 120.0(2)
C24 C23 C22 120.6(2)
C23 C24 C19 120.0(2)
N5 C25 C26 116.01(19)
C31 C26 C27 118.1(2)
C31 C26 C25 120.7(2)
C27 C26 C25 121.0(2)
O1 C27 C28 122.6(2)
O1 C27 C26 117.4(2)
C28 C27 C26 120.0(2)
C29 C28 C27 120.2(2)
C28 C29 C30 120.7(2)
C31 C30 C29 119.2(2)
C30 C31 C26 121.7(2)
N2 C32 C33 117.01(18)
C38 C33 C35 117.1(2)
C38 C33 C32 119.9(2)
C35 C33 C32 122.9(2)
C36 C34 C35 120.3(2)
O2 C35 C34 120.9(2)
O2 C35 C33 118.1(2)
C34 C35 C33 121.0(2)
C34 C36 C37 120.1(2)
C36 C37 C38 119.2(2)
C37 C38 C33 122.3(2)
N7 C39 C40 178.2(3)
N8 C42 C43 177.9(3)
O1N S1N O2N 115.39(13)
O1N S1N O3N 114.13(19)
O2N S1N O3N 114.48(13)
O1N S1N C1N 102.36(16)
O2N S1N C1N 105.29(12)
O3N S1N C1N 103.08(13)
F1N C1N F2N 107.8(3)
F1N C1N F3N 108.2(2)
F2N C1N F3N 106.8(2)
F1N C1N S1N 111.8(2)
F2N C1N S1N 110.28(19)
F3N C1N S1N 111.8(2)
N1O C1O C2O 178.7(5)
O1M S1M O2P 74.0(4)
O1M S1M O3P 102.6(7)
O2P S1M O3P 104.9(8)
O1M S1M O3M 124.0(3)
O2P S1M O3M 120.6(5)
O3P S1M O3M 25.1(6)
O1M S1M O2M 115.7(2)
O2P S1M O2M 47.3(4)
O3P S1M O2M 114.1(8)
O3M S1M O2M 108.9(3)
O1M S1M O1P 31.5(3)
O2P S1M O1P 105.1(6)
O3P S1M O1P 98.5(9)
O3M S1M O1P 109.8(5)
O2M S1M O1P 140.8(4)
O1M S1M C1M 107.2(3)
O2P S1M C1M 138.4(4)
O3P S1M C1M 114.9(7)
O3M S1M C1M 93.8(3)
O2M S1M C1M 102.5(2)
O1P S1M C1M 81.2(4)
O1M S1M C1P 107.8(5)
O2P S1M C1P 106.8(6)
O3P S1M C1P 140.9(8)
O3M S1M C1P 116.0(5)
O2M S1M C1P 73.7(6)
O1P S1M C1P 94.9(7)
C1M S1M C1P 32.0(5)
F1M C1M F2M 107.9(5)
F1M C1M F3M 106.6(5)
F2M C1M F3M 105.4(5)
F1M C1M S1M 113.8(5)
F2M C1M S1M 110.2(3)
F3M C1M S1M 112.3(4)
F3P C1P F2P 117(2)
F3P C1P F1P 104.6(12)
F2P C1P F1P 112.8(13)
F3P C1P S1M 111.1(14)
F2P C1P S1M 111.8(9)
F1P C1P S1M 97.9(12)

loop_
_geom_bond_atom_site_label_1
_geom_bond_atom_site_label_2
_geom_bond_distance
Cu1 N8 1.918(2)
Cu1 N3 2.0223(19)
Cu1 N1 2.0610(18)
Cu1 N2 2.2078(18)
N1 C1 1.281(3)
N1 C2 1.483(3)
O1 C27 1.358(3)
C1 C21 1.469(3)
O2 C35 1.372(3)
Cu2 N7 1.914(2)
Cu2 N4 2.0459(19)
Cu2 N6 2.0481(19)
Cu2 N5 2.2264(19)
N2 C3 1.469(3)
N2 C4 1.479(3)
N2 C32 1.488(3)
C2 C3 1.524(3)
N3 C6 1.269(3)
N3 C5 1.474(3)
N4 C13 1.280(3)
N4 C14 1.474(3)
C4 C5 1.516(3)
N5 C16 1.477(3)
N5 C15 1.478(3)
N5 C25 1.486(3)
C6 C7 1.471(3)
N6 C18 1.274(3)
N6 C17 1.487(3)
C7 C8 1.389(3)
C7 C12 1.391(3)
N7 C39 1.137(3)
N8 C42 1.139(3)
C8 C9 1.396(3)
C9 C10 1.396(3)
C9 C13 1.465(3)
C10 C11 1.386(3)
C11 C12 1.387(3)
C14 C15 1.515(3)
C16 C17 1.512(3)
C18 C19 1.469(3)
C19 C20 1.396(3)
C19 C24 1.397(3)
C20 C21 1.394(3)
C21 C22 1.395(3)
C22 C23 1.386(3)
C23 C24 1.386(3)
C25 C26 1.504(3)
C26 C31 1.389(3)
C26 C27 1.408(3)
C27 C28 1.391(4)
C28 C29 1.373(4)
C29 C30 1.383(4)
C30 C31 1.383(4)
C32 C33 1.519(3)
C33 C38 1.395(3)
C33 C35 1.403(3)
C34 C36 1.381(3)
C34 C35 1.390(3)
C36 C37 1.386(4)
C37 C38 1.388(3)
C39 C40 1.455(3)
C42 C43 1.458(3)
S1N O1N 1.418(2)
S1N O2N 1.4238(17)
S1N O3N 1.443(2)
S1N C1N 1.808(3)
C1N F1N 1.298(4)
C1N F2N 1.320(3)
C1N F3N 1.337(3)
C1O N1O 1.134(5)
C1O C2O 1.467(6)
S1M O1M 1.364(4)
S1M O2P 1.389(8)
S1M O3P 1.400(16)
S1M O3M 1.447(6)
S1M O2M 1.489(3)
S1M O1P 1.607(10)
S1M C1M 1.754(5)
S1M C1P 1.872(18)
F1M C1M 1.284(8)
C1M F2M 1.326(6)
C1M F3M 1.349(7)
C1P F3P 1.22(2)
C1P F2P 1.30(2)
C1P F1P 1.387(19)

loop_
_geom_torsion_atom_site_label_1
_geom_torsion_atom_site_label_2
_geom_torsion_atom_site_label_3
_geom_torsion_atom_site_label_4
_geom_torsion
N8 Cu1 N1 C1 72.3(2)
N3 Cu1 N1 C1 -87.8(2)
N2 Cu1 N1 C1 -169.3(2)
N8 Cu1 N1 C2 -120.33(16)
N3 Cu1 N1 C2 79.51(16)
N2 Cu1 N1 C2 -1.95(16)
C2 N1 C1 C21 179.9(2)
Cu1 N1 C1 C21 -13.4(4)
N8 Cu1 N2 C3 93.40(15)
N3 Cu1 N2 C3 -135.57(14)
N1 Cu1 N2 C3 -23.44(14)
N8 Cu1 N2 C4 -148.98(13)
N3 Cu1 N2 C4 -17.95(13)
N1 Cu1 N2 C4 94.17(13)
N8 Cu1 N2 C32 -26.42(17)
N3 Cu1 N2 C32 104.61(15)
N1 Cu1 N2 C32 -143.27(15)
C1 N1 C2 C3 -162.6(2)
Cu1 N1 C2 C3 27.4(2)
N8 Cu1 N3 C6 -79.9(2)
N1 Cu1 N3 C6 77.0(2)
N2 Cu1 N3 C6 159.1(2)
N8 Cu1 N3 C5 110.75(15)
N1 Cu1 N3 C5 -92.28(15)
N2 Cu1 N3 C5 -10.22(14)
C4 N2 C3 C2 -63.5(2)
C32 N2 C3 C2 168.32(19)
Cu1 N2 C3 C2 45.5(2)
N1 C2 C3 N2 -52.4(3)
N7 Cu2 N4 C13 76.5(2)
N6 Cu2 N4 C13 -78.4(2)
N5 Cu2 N4 C13 -159.6(2)
N7 Cu2 N4 C14 -116.48(15)
N6 Cu2 N4 C14 88.64(15)
N5 Cu2 N4 C14 7.44(15)
C3 N2 C4 C5 150.58(18)
C32 N2 C4 C5 -81.9(2)
Cu1 N2 C4 C5 42.67(18)
N7 Cu2 N5 C16 -94.89(14)
N4 Cu2 N5 C16 136.93(14)
N6 Cu2 N5 C16 27.62(13)
N7 Cu2 N5 C15 149.00(13)
N4 Cu2 N5 C15 20.83(14)
N6 Cu2 N5 C15 -88.49(14)
N7 Cu2 N5 C25 29.21(19)
N4 Cu2 N5 C25 -98.96(17)
N6 Cu2 N5 C25 151.72(17)
C6 N3 C5 C4 -134.0(2)
Cu1 N3 C5 C4 36.9(2)
N2 C4 C5 N3 -55.6(2)
C5 N3 C6 C7 -176.5(2)
Cu1 N3 C6 C7 14.8(3)
N7 Cu2 N6 C18 -80.7(2)
N4 Cu2 N6 C18 75.5(2)
N5 Cu2 N6 C18 157.1(2)
N7 Cu2 N6 C17 116.97(15)
N4 Cu2 N6 C17 -86.82(16)
N5 Cu2 N6 C17 -5.28(15)
N3 C6 C7 C8 -149.0(2)
N3 C6 C7 C12 32.7(3)
N4 Cu2 N7 C39 72(4)
N6 Cu2 N7 C39 -136(4)
N5 Cu2 N7 C39 -34(4)
N3 Cu1 N8 C42 106.1(11)
N1 Cu1 N8 C42 -49.9(12)
N2 Cu1 N8 C42 -148.2(11)
C12 C7 C8 C9 -4.2(3)
C6 C7 C8 C9 177.4(2)
C7 C8 C9 C10 4.2(3)
C7 C8 C9 C13 -178.2(2)
C8 C9 C10 C11 -1.0(3)
C13 C9 C10 C11 -178.5(2)
C9 C10 C11 C12 -2.2(3)
C10 C11 C12 C7 2.2(3)
C8 C7 C12 C11 1.0(3)
C6 C7 C12 C11 179.4(2)
C14 N4 C13 C9 175.8(2)
Cu2 N4 C13 C9 -17.9(4)
C8 C9 C13 N4 161.7(2)
C10 C9 C13 N4 -20.8(4)
C13 N4 C14 C15 134.6(2)
Cu2 N4 C14 C15 -34.9(2)
C16 N5 C15 C14 -152.42(19)
C25 N5 C15 C14 84.9(2)
Cu2 N5 C15 C14 -45.9(2)
N4 C14 C15 N5 57.4(2)
C15 N5 C16 C17 60.3(2)
C25 N5 C16 C17 -178.84(19)
Cu2 N5 C16 C17 -46.3(2)
C18 N6 C17 C16 175.4(2)
Cu2 N6 C17 C16 -18.9(2)
N5 C16 C17 N6 46.9(3)
C17 N6 C18 C19 -177.8(2)
Cu2 N6 C18 C19 20.3(3)
N6 C18 C19 C20 -150.1(2)
N6 C18 C19 C24 33.2(3)
C24 C19 C20 C21 -4.0(3)
C18 C19 C20 C21 179.2(2)
C19 C20 C21 C22 5.6(3)
C19 C20 C21 C1 -175.3(2)
N1 C1 C21 C20 147.0(2)
N1 C1 C21 C22 -33.9(4)
C20 C21 C22 C23 -2.9(3)
C1 C21 C22 C23 178.0(2)
C21 C22 C23 C24 -1.4(3)
C22 C23 C24 C19 3.0(3)
C20 C19 C24 C23 -0.3(3)
C18 C19 C24 C23 176.4(2)
C16 N5 C25 C26 60.0(3)
C15 N5 C25 C26 -176.06(19)
Cu2 N5 C25 C26 -59.5(3)
N5 C25 C26 C31 87.8(3)
N5 C25 C26 C27 -97.0(3)
C31 C26 C27 O1 179.3(2)
C25 C26 C27 O1 4.0(3)
C31 C26 C27 C28 -0.7(4)
C25 C26 C27 C28 -176.0(2)
O1 C27 C28 C29 -179.3(3)
C26 C27 C28 C29 0.7(4)
C27 C28 C29 C30 -0.3(5)
C28 C29 C30 C31 0.0(5)
C29 C30 C31 C26 -0.1(4)
C27 C26 C31 C30 0.4(4)
C25 C26 C31 C30 175.8(2)
C3 N2 C32 C33 52.6(2)
C4 N2 C32 C33 -76.4(2)
Cu1 N2 C32 C33 166.51(15)
N2 C32 C33 C38 -95.2(3)
N2 C32 C33 C35 88.1(3)
C36 C34 C35 O2 178.2(2)
C36 C34 C35 C33 -0.8(3)
C38 C33 C35 O2 -177.6(2)
C32 C33 C35 O2 -0.8(3)
C38 C33 C35 C34 1.4(3)
C32 C33 C35 C34 178.2(2)
C35 C34 C36 C37 -0.3(4)
C34 C36 C37 C38 0.7(4)
C36 C37 C38 C33 -0.1(4)
C35 C33 C38 C37 -1.0(3)
C32 C33 C38 C37 -177.9(2)
Cu2 N7 C39 C40 -8(12)
Cu1 N8 C42 C43 -5(8)
O1N S1N C1N F1N -174.9(2)
O2N S1N C1N F1N 64.2(2)
O3N S1N C1N F1N -56.1(3)
O1N S1N C1N F2N 65.2(3)
O2N S1N C1N F2N -55.8(3)
O3N S1N C1N F2N -176.0(2)
O1N S1N C1N F3N -53.4(2)
O2N S1N C1N F3N -174.43(18)
O3N S1N C1N F3N 65.3(2)
O1M S1M C1M F1M 61.8(5)
O2P S1M C1M F1M -23.2(8)
O3P S1M C1M F1M 175.2(9)
O3M S1M C1M F1M -170.7(5)
O2M S1M C1M F1M -60.4(4)
O1P S1M C1M F1M 79.8(6)
C1P S1M C1M F1M -34.4(10)
O1M S1M C1M F2M -59.6(5)
O2P S1M C1M F2M -144.6(7)
O3P S1M C1M F2M 53.7(10)
O3M S1M C1M F2M 67.9(5)
O2M S1M C1M F2M 178.2(4)
O1P S1M C1M F2M -41.6(6)
C1P S1M C1M F2M -155.8(12)
O1M S1M C1M F3M -176.8(4)
O2P S1M C1M F3M 98.2(8)
O3P S1M C1M F3M -63.5(10)
O3M S1M C1M F3M -49.4(5)
O2M S1M C1M F3M 60.9(5)
O1P S1M C1M F3M -158.9(6)
C1P S1M C1M F3M 86.9(11)
O1M S1M C1P F3P -104.8(14)
O2P S1M C1P F3P 177.1(14)
O3P S1M C1P F3P 35(2)
O3M S1M C1P F3P 39.4(17)
O2M S1M C1P F3P 142.9(15)
O1P S1M C1P F3P -75.4(15)
C1M S1M C1P F3P -10.7(10)
O1M S1M C1P F2P 27.7(15)
O2P S1M C1P F2P -50.4(16)
O3P S1M C1P F2P 167.0(15)
O3M S1M C1P F2P 172.0(12)
O2M S1M C1P F2P -84.6(14)
O1P S1M C1P F2P 57.1(15)
C1M S1M C1P F2P 122(2)
O1M S1M C1P F1P 146.2(7)
O2P S1M C1P F1P 68.1(9)
O3P S1M C1P F1P -74.5(17)
O3M S1M C1P F1P -69.6(9)
O2M S1M C1P F1P 33.8(7)
O1P S1M C1P F1P 175.5(8)
C1M S1M C1P F1P -119.7(13)
